data_4322936
loop_
_publ_author_name
'Stefan Z\"urcher'
'Volker Gramlich'
'Dieter von Arx'
'Antonio Togni'

_publ_section_title
;
 Charge-Transfer Salts of Octamethylferrocenyl Thioethers and [M(mnt)2]-
 Complexes (M = Ni, Co, Pt). Synthesis, Structure, and Physical Properties
;
_journal_name_full 'Inorganic Chemistry'
_journal_page_first 4015
_journal_page_last 4021
_journal_paper_doi 10.1021/ic9802045
_journal_volume 37
_journal_year 1998
_chemical_formula_sum 'C34 H42 Co Fe N4 S6'
_chemical_formula_weight 813.86
_chemical_name_common '[Fe(C5Me4StBu)2][Co(mnt)2]'
_chemical_name_systematic
;
 ?
;
_space_group_IT_number 2
_symmetry_cell_setting triclinic
_symmetry_space_group_name_Hall '-P 1'
_symmetry_space_group_name_H-M 'P -1'
_atom_sites_solution_hydrogens geom
_atom_sites_solution_primary direct
_atom_sites_solution_secondary difmap
_audit_creation_method SHELXL
_cell_angle_alpha 104.79(2)
_cell_angle_beta 97.21(2)
_cell_angle_gamma 107.47(2)
_cell_formula_units_Z 2
_cell_length_a 10.007(5)
_cell_length_b 14.481(7)
_cell_length_c 15.024(7)
_cell_measurement_reflns_used 16
_cell_measurement_temperature 293(2)
_cell_measurement_theta_max 25
_cell_measurement_theta_min 20
_cell_volume 1959.1(17)
_computing_cell_refinement 'STOE DIF4'
_computing_data_collection 'PICKER STOE DIF4'
_computing_data_reduction 'STOE REDU4'
_computing_molecular_graphics SHELXLTL-Plus
_computing_publication_material SHELXL-93
_computing_structure_refinement 'SHELXL-93 (Sheldrick, 1993)'
_computing_structure_solution 'SHELXS-86 (Sheldrick, 1990)'
_diffrn_ambient_temperature 293(2)
_diffrn_measurement_device 'PICKER 4-circle Stoe upgrade'
_diffrn_measurement_method ' \w scans'
_diffrn_radiation_monochromator graphite
_diffrn_radiation_source 'fine-focus sealed tube'
_diffrn_radiation_type CuK\a
_diffrn_radiation_wavelength 1.54178
_diffrn_reflns_av_R_equivalents 0.0000
_diffrn_reflns_av_sigmaI/netI 0.0318
_diffrn_reflns_limit_h_max 9
_diffrn_reflns_limit_h_min -9
_diffrn_reflns_limit_k_max 13
_diffrn_reflns_limit_k_min -14
_diffrn_reflns_limit_l_max 14
_diffrn_reflns_limit_l_min 0
_diffrn_reflns_number 4013
_diffrn_reflns_theta_max 50.00
_diffrn_reflns_theta_min 3.12
_diffrn_standards_decay_% 0
_diffrn_standards_interval_count 120
_diffrn_standards_number 1
_exptl_absorpt_coefficient_mu 9.494
_exptl_absorpt_correction_type none
_exptl_crystal_colour black
_exptl_crystal_density_diffrn 1.380
_exptl_crystal_description prism
_exptl_crystal_F_000 846
_exptl_crystal_size_max 0.4
_exptl_crystal_size_mid 0.4
_exptl_crystal_size_min 0.2
_refine_diff_density_max 0.584
_refine_diff_density_min -0.608
_refine_diff_density_rms 0.098
_refine_ls_extinction_coef 0.0012(2)
_refine_ls_extinction_expression Fc^*^=kFc[1+0.001xFc^2^\l^3^/sin(2\q)]^-1/4^
_refine_ls_extinction_method SHELXL
_refine_ls_goodness_of_fit_all 1.070
_refine_ls_goodness_of_fit_obs 1.113
_refine_ls_matrix_type full
_refine_ls_number_parameters 419
_refine_ls_number_reflns 4013
_refine_ls_number_restraints 0
_refine_ls_restrained_S_all 1.070
_refine_ls_restrained_S_obs 1.113
_refine_ls_R_factor_all 0.0699
_refine_ls_R_factor_obs 0.0505
_refine_ls_shift/esd_max -0.001
_refine_ls_shift/esd_mean 0.000
_refine_ls_structure_factor_coef Fsqd
_refine_ls_weighting_details 'w=1/[\s^2^(Fo^2^)+(0.0984P)^2^+0.4746P] where P=(Fo^2^+2Fc^2^)/3'
_refine_ls_weighting_scheme calc
_refine_ls_wR_factor_all 0.1364
_refine_ls_wR_factor_obs 0.1240
_reflns_number_observed 3150
_reflns_number_total 4013
_reflns_observed_criterion >2sigma(I)
_cod_data_source_file ic9802045_5.cif
_cod_data_source_block '[Fe(C5Me4StBu)2][Co(mnt)2]'
_cod_depositor_comments
;
The following automatic conversions were performed:

'_refine_ls_weighting_scheme' value 'calc
w=1/[\s^2^(Fo^2^)+(0.0984P)^2^+0.4746P] where P=(Fo^2^+2Fc^2^)/3' was
changed to 'calc'. New tag '_refine_ls_weighting_details' was
created. The value of the new tag was set to
'w=1/[\s^2^(Fo^2^)+(0.0984P)^2^+0.4746P] where P=(Fo^2^+2Fc^2^)/3'.

Automatic conversion script
Id: cif_fix_values 3143 2015-03-26 13:38:13Z robertas 
;
_cod_original_cell_volume 1959.1(16)
_cod_database_code 4322936

loop_
_symmetry_equiv_pos_as_xyz
'x, y, z'
'-x, -y, -z'

loop_
_atom_site_aniso_label
_atom_site_aniso_U_11
_atom_site_aniso_U_22
_atom_site_aniso_U_33
_atom_site_aniso_U_23
_atom_site_aniso_U_13
_atom_site_aniso_U_12
Fe1 0.0328(7) 0.0213(6) 0.0235(6) 0.0023(5) 0.0019(5) 0.0065(5)
S1 0.0787(11) 0.0540(10) 0.0395(9) 0.0151(7) 0.0255(8) 0.0323(8)
C1 0.043(3) 0.030(3) 0.027(3) 0.008(2) 0.005(2) 0.011(3)
C2 0.047(3) 0.024(3) 0.035(3) 0.008(2) 0.006(3) 0.007(3)
C3 0.052(4) 0.029(3) 0.032(3) 0.002(2) 0.007(3) 0.023(3)
C4 0.043(3) 0.042(3) 0.040(3) 0.019(3) 0.011(3) 0.021(3)
C5 0.041(3) 0.031(3) 0.030(3) 0.010(3) -0.001(3) 0.010(3)
C6 0.047(4) 0.041(4) 0.069(4) 0.018(3) -0.001(3) -0.003(3)
C7 0.108(5) 0.049(4) 0.035(4) 0.000(3) 0.005(3) 0.040(4)
C8 0.050(4) 0.094(5) 0.062(4) 0.036(4) 0.023(3) 0.037(4)
C9 0.056(4) 0.047(4) 0.047(4) 0.011(3) -0.008(3) 0.003(3)
C10 0.092(5) 0.058(4) 0.038(4) 0.021(3) 0.019(3) 0.022(4)
C11 0.157(8) 0.113(7) 0.044(4) 0.024(4) 0.046(5) 0.042(6)
C12 0.120(6) 0.073(5) 0.058(4) 0.038(4) 0.026(4) 0.022(5)
C13 0.099(6) 0.100(6) 0.075(5) 0.047(5) 0.004(4) 0.030(5)
Fe1A 0.0518(8) 0.0301(7) 0.0272(7) 0.0015(5) 0.0066(6) 0.0079(6)
S1A 0.1100(15) 0.0746(12) 0.0434(9) 0.0167(9) 0.0291(9) 0.0523(11)
C1A 0.055(4) 0.037(3) 0.045(4) 0.009(3) 0.013(3) 0.019(3)
C2A 0.050(4) 0.039(3) 0.039(3) 0.008(3) 0.006(3) 0.010(3)
C3A 0.067(4) 0.038(3) 0.029(3) 0.005(3) 0.001(3) 0.016(3)
C4A 0.064(4) 0.047(4) 0.041(3) 0.020(3) 0.019(3) 0.016(3)
C5A 0.072(4) 0.027(3) 0.035(3) 0.002(3) 0.003(3) 0.009(3)
C6A 0.066(5) 0.061(4) 0.091(5) 0.023(4) 0.004(4) 0.018(4)
C7A 0.115(6) 0.055(4) 0.036(4) -0.003(3) -0.008(4) 0.031(4)
C8A 0.092(5) 0.075(5) 0.065(5) 0.032(4) 0.032(4) 0.029(4)
C9A 0.077(5) 0.033(4) 0.072(5) 0.001(3) -0.006(4) 0.006(3)
C10A 0.088(5) 0.067(5) 0.053(4) 0.010(4) 0.020(4) 0.046(4)
C11A 0.173(9) 0.130(8) 0.081(6) 0.029(5) 0.060(6) 0.104(7)
C12A 0.135(8) 0.075(6) 0.086(6) 0.017(5) 0.016(5) 0.056(6)
C13A 0.114(7) 0.102(6) 0.098(6) 0.022(5) 0.019(5) 0.070(6)
Co1 0.0533(6) 0.0315(5) 0.0358(5) 0.0092(4) 0.0074(4) 0.0179(4)
S2 0.0656(10) 0.0331(8) 0.0446(9) 0.0142(7) 0.0065(7) 0.0196(7)
S3 0.0666(10) 0.0467(9) 0.0403(9) 0.0183(7) 0.0024(7) 0.0111(8)
S4 0.0579(9) 0.0367(8) 0.0426(8) 0.0105(7) 0.0057(7) 0.0237(7)
S5 0.0542(10) 0.0539(10) 0.0469(9) 0.0198(7) 0.0106(7) 0.0152(7)
N1 0.085(5) 0.067(4) 0.109(5) 0.040(4) 0.012(4) 0.003(4)
N2 0.082(5) 0.102(5) 0.079(5) 0.036(4) -0.005(4) 0.003(4)
N3 0.069(4) 0.104(5) 0.066(4) -0.004(4) 0.000(4) 0.044(4)
N4 0.065(4) 0.138(7) 0.078(5) 0.046(4) 0.004(4) -0.013(4)
C14 0.072(5) 0.051(4) 0.058(4) 0.020(3) 0.009(3) 0.022(4)
C15 0.057(4) 0.034(3) 0.043(4) 0.008(3) 0.011(3) 0.017(3)
C16 0.051(4) 0.040(3) 0.042(3) 0.008(3) 0.002(3) 0.014(3)
C17 0.071(5) 0.058(4) 0.054(4) 0.019(4) 0.002(4) 0.011(4)
C18 0.062(5) 0.064(4) 0.049(4) 0.005(3) 0.019(4) 0.031(4)
C19 0.042(4) 0.050(4) 0.039(3) 0.005(3) 0.005(3) 0.024(3)
C20 0.048(4) 0.054(4) 0.052(4) 0.005(3) 0.012(3) 0.018(3)
C21 0.051(4) 0.086(5) 0.053(4) 0.018(4) 0.005(3) 0.006(4)

loop_
_atom_site_label
_atom_site_type_symbol
_atom_site_fract_x
_atom_site_fract_y
_atom_site_fract_z
_atom_site_U_iso_or_equiv
_atom_site_thermal_displace_type
_atom_site_occupancy
_atom_site_calc_flag
_atom_site_refinement_flags
_atom_site_disorder_group
Fe1 Fe 0.0000 0.5000 0.5000 0.0279(3) Uani 1 d S .
S1 S -0.0541(2) 0.49355(12) 0.71255(10) 0.0538(4) Uani 1 d . .
C1 C 0.0149(5) 0.4488(4) 0.6159(3) 0.0340(12) Uani 1 d . .
C2 C -0.0629(6) 0.3639(4) 0.5322(4) 0.0370(13) Uani 1 d . .
C3 C 0.0314(6) 0.3584(4) 0.4696(3) 0.0369(13) Uani 1 d . .
C4 C 0.1651(6) 0.4373(4) 0.5115(4) 0.0386(13) Uani 1 d . .
C5 C 0.1563(5) 0.4937(4) 0.6024(3) 0.0350(13) Uani 1 d . .
C6 C -0.2138(6) 0.2945(4) 0.5164(4) 0.058(2) Uani 1 d . .
H6A H -0.2144(6) 0.2367(4) 0.5367(4) 0.080 Uiso 1 d R .
H6B H -0.2649(6) 0.3310(4) 0.5526(4) 0.080 Uiso 1 d R .
H6C H -0.2594(6) 0.2718(4) 0.4507(4) 0.080 Uiso 1 d R .
C7 C -0.0047(8) 0.2799(4) 0.3743(4) 0.065(2) Uani 1 d . .
H7A H 0.0212(8) 0.2229(4) 0.3807(4) 0.080 Uiso 1 d R .
H7B H -0.1060(8) 0.2575(4) 0.3485(4) 0.080 Uiso 1 d R .
H7C H 0.0473(8) 0.3092(4) 0.3329(4) 0.080 Uiso 1 d R .
C8 C 0.2939(6) 0.4566(5) 0.4684(4) 0.063(2) Uani 1 d . .
H8A H 0.3510(6) 0.4182(5) 0.4851(4) 0.080 Uiso 1 d R .
H8B H 0.2637(6) 0.4364(5) 0.4010(4) 0.080 Uiso 1 d R .
H8C H 0.3500(6) 0.5279(5) 0.4919(4) 0.080 Uiso 1 d R .
C9 C 0.2747(6) 0.5831(4) 0.6710(4) 0.056(2) Uani 1 d . .
H9A H 0.3320(6) 0.5598(4) 0.7101(4) 0.080 Uiso 1 d R .
H9B H 0.3335(6) 0.6201(4) 0.6369(4) 0.080 Uiso 1 d R .
H9C H 0.2347(6) 0.6268(4) 0.7097(4) 0.080 Uiso 1 d R .
C10 C -0.0244(8) 0.4207(5) 0.7939(4) 0.062(2) Uani 1 d . .
C11 C -0.0902(10) 0.4628(6) 0.8744(5) 0.104(3) Uani 1 d . .
H11A H -0.0809(10) 0.4292(6) 0.9211(5) 0.080 Uiso 1 d R .
H11B H -0.0403(10) 0.5347(6) 0.9021(5) 0.080 Uiso 1 d R .
H11C H -0.1900(10) 0.4503(6) 0.8514(5) 0.080 Uiso 1 d R .
C12 C -0.1045(9) 0.3083(5) 0.7485(5) 0.082(2) Uani 1 d . .
H12A H -0.0881(9) 0.2729(5) 0.7925(5) 0.080 Uiso 1 d R .
H12B H -0.2054(9) 0.2962(5) 0.7315(5) 0.080 Uiso 1 d R .
H12C H -0.0710(9) 0.2840(5) 0.6930(5) 0.080 Uiso 1 d R .
C13 C 0.1318(8) 0.4412(6) 0.8264(5) 0.090(2) Uani 1 d . .
H13A H 0.1440(8) 0.4030(6) 0.8686(5) 0.080 Uiso 1 d R .
H13B H 0.1725(8) 0.4214(6) 0.7732(5) 0.080 Uiso 1 d R .
H13C H 0.1795(8) 0.5126(6) 0.8588(5) 0.080 Uiso 1 d R .
Fe1A Fe 0.5000 0.0000 0.0000 0.0396(4) Uani 1 d S .
S1A S 0.3652(2) 0.16491(13) 0.11553(11) 0.0703(5) Uani 1 d . .
C1A C 0.4156(6) 0.1147(4) 0.0107(4) 0.0452(14) Uani 1 d . .
C2A C 0.3293(6) 0.0290(4) -0.0682(4) 0.0449(14) Uani 1 d . .
C3A C 0.4166(6) 0.0111(4) -0.1322(4) 0.0467(15) Uani 1 d . .
C4A C 0.5551(7) 0.0830(4) -0.0961(4) 0.049(2) Uani 1 d . .
C5A C 0.5574(7) 0.1484(4) -0.0073(4) 0.049(2) Uani 1 d . .
C6A C 0.1729(7) -0.0298(5) -0.0806(5) 0.075(2) Uani 1 d . .
H6AA H 0.1152(7) -0.0021(5) -0.1145(5) 0.080 Uiso 1 d R .
H6AB H 0.1529(7) -0.0998(5) -0.1151(5) 0.080 Uiso 1 d R .
H6AC H 0.1507(7) -0.0252(5) -0.0196(5) 0.080 Uiso 1 d R .
C7A C 0.3671(8) -0.0720(5) -0.2268(4) 0.074(2) Uani 1 d . .
H7AA H 0.3337(8) -0.0464(5) -0.2748(4) 0.080 Uiso 1 d R .
H7AB H 0.4460(8) -0.0931(5) -0.2417(4) 0.080 Uiso 1 d R .
H7AC H 0.2906(8) -0.1291(5) -0.2236(4) 0.080 Uiso 1 d R .
C8A C 0.6785(7) 0.0920(5) -0.1445(5) 0.074(2) Uani 1 d . .
H8AA H 0.6750(7) 0.1346(5) -0.1837(5) 0.080 Uiso 1 d R .
H8AB H 0.7674(7) 0.1220(5) -0.0983(5) 0.080 Uiso 1 d R .
H8AC H 0.6719(7) 0.0259(5) -0.1828(5) 0.080 Uiso 1 d R .
C9A C 0.6843(7) 0.2380(4) 0.0551(5) 0.069(2) Uani 1 d . .
H9AA H 0.6869(7) 0.2972(4) 0.0367(5) 0.080 Uiso 1 d R .
H9AB H 0.6756(7) 0.2498(4) 0.1196(5) 0.080 Uiso 1 d R .
H9AC H 0.7713(7) 0.2242(4) 0.0487(5) 0.080 Uiso 1 d R .
C10A C 0.2941(8) 0.2649(5) 0.0964(4) 0.066(2) Uani 1 d . .
C11A C 0.2428(10) 0.2963(7) 0.1863(5) 0.114(3) Uani 1 d . .
H11D H 0.2029(10) 0.3481(7) 0.1824(5) 0.080 Uiso 1 d R .
H11E H 0.1705(10) 0.2391(7) 0.1931(5) 0.080 Uiso 1 d R .
H11F H 0.3219(10) 0.3230(7) 0.2399(5) 0.080 Uiso 1 d R .
C12A C 0.4117(9) 0.3521(6) 0.0856(6) 0.096(3) Uani 1 d . .
H12D H 0.3738(9) 0.4033(6) 0.0762(6) 0.080 Uiso 1 d R .
H12E H 0.4871(9) 0.3808(6) 0.1415(6) 0.080 Uiso 1 d R .
H12F H 0.4492(9) 0.3277(6) 0.0322(6) 0.080 Uiso 1 d R .
C13A C 0.1729(9) 0.2217(6) 0.0102(6) 0.099(3) Uani 1 d . .
H13D H 0.1366(9) 0.2740(6) 0.0021(6) 0.080 Uiso 1 d R .
H13E H 0.2077(9) 0.1964(6) -0.0443(6) 0.080 Uiso 1 d R .
H13F H 0.0974(9) 0.1670(6) 0.0180(6) 0.080 Uiso 1 d R .
Co1 Co 0.03789(9) 0.07475(6) 0.60658(6) 0.0399(3) Uani 1 d . .
S2 S 0.1494(2) 0.21636(10) 0.58082(10) 0.0473(4) Uani 1 d . .
S3 S 0.1970(2) 0.11692(11) 0.73667(10) 0.0532(4) Uani 1 d . .
S4 S -0.1353(2) 0.04111(10) 0.48535(10) 0.0448(4) Uani 1 d . .
S5 S -0.1037(2) -0.03222(11) 0.66200(10) 0.0517(4) Uani 1 d . .
N1 N 0.4969(7) 0.4335(5) 0.6664(5) 0.091(2) Uani 1 d . .
N2 N 0.5516(7) 0.3042(5) 0.8681(5) 0.095(2) Uani 1 d . .
N3 N -0.5239(7) -0.1009(5) 0.3904(4) 0.084(2) Uani 1 d . .
N4 N -0.4652(7) -0.2100(6) 0.6189(4) 0.104(2) Uani 1 d . .
C14 C 0.4121(8) 0.3602(5) 0.6655(4) 0.060(2) Uani 1 d . .
C15 C 0.3043(6) 0.2687(4) 0.6672(4) 0.0450(14) Uani 1 d . .
C16 C 0.3255(6) 0.2265(4) 0.7354(4) 0.0458(14) Uani 1 d . .
C17 C 0.4516(8) 0.2694(5) 0.8089(5) 0.064(2) Uani 1 d . .
C18 C -0.4175(8) -0.0735(5) 0.4437(5) 0.058(2) Uani 1 d . .
C19 C -0.2837(6) -0.0387(4) 0.5103(4) 0.0440(14) Uani 1 d . .
C20 C -0.2660(6) -0.0722(5) 0.5849(4) 0.053(2) Uani 1 d . .
C21 C -0.3789(7) -0.1486(6) 0.6031(5) 0.069(2) Uani 1 d . .

loop_
_atom_type_symbol
_atom_type_description
_atom_type_scat_dispersion_real
_atom_type_scat_dispersion_imag
_atom_type_scat_source
C C 0.0181 0.0091 'International Tables Vol C Tables 4.2.6.8 and 6.1.1.4'
H H 0.0000 0.0000 'International Tables Vol C Tables 4.2.6.8 and 6.1.1.4'
N N 0.0311 0.0180 'International Tables Vol C Tables 4.2.6.8 and 6.1.1.4'
S S 0.3331 0.5567 'International Tables Vol C Tables 4.2.6.8 and 6.1.1.4'
Fe Fe -1.1336 3.1974 'International Tables Vol C Tables 4.2.6.8 and 6.1.1.4'
Co Co -2.3653 3.6143 'International Tables Vol C Tables 4.2.6.8 and 6.1.1.4'

loop_
_geom_angle_atom_site_label_1
_geom_angle_atom_site_label_2
_geom_angle_atom_site_label_3
_geom_angle
_geom_angle_site_symmetry_1
_geom_angle_site_symmetry_3
_geom_angle_publ_flag
C1 Fe1 C1 180.0 . 2_566 ?
C1 Fe1 C2 139.2(2) . 2_566 ?
C1 Fe1 C2 40.8(2) 2_566 2_566 ?
C1 Fe1 C2 40.8(2) . . ?
C1 Fe1 C2 139.2(2) 2_566 . ?
C2 Fe1 C2 180.0 2_566 . ?
C1 Fe1 C5 40.3(2) . . ?
C1 Fe1 C5 139.7(2) 2_566 . ?
C2 Fe1 C5 112.4(2) 2_566 . ?
C2 Fe1 C5 67.6(2) . . ?
C1 Fe1 C5 139.7(2) . 2_566 ?
C1 Fe1 C5 40.3(2) 2_566 2_566 ?
C2 Fe1 C5 67.6(2) 2_566 2_566 ?
C2 Fe1 C5 112.4(2) . 2_566 ?
C5 Fe1 C5 180.0 . 2_566 ?
C1 Fe1 C3 112.9(2) . 2_566 ?
C1 Fe1 C3 67.1(2) 2_566 2_566 ?
C2 Fe1 C3 39.5(2) 2_566 2_566 ?
C2 Fe1 C3 140.5(2) . 2_566 ?
C5 Fe1 C3 113.7(2) . 2_566 ?
C5 Fe1 C3 66.3(2) 2_566 2_566 ?
C1 Fe1 C3 67.1(2) . . ?
C1 Fe1 C3 112.9(2) 2_566 . ?
C2 Fe1 C3 140.5(2) 2_566 . ?
C2 Fe1 C3 39.5(2) . . ?
C5 Fe1 C3 66.3(2) . . ?
C5 Fe1 C3 113.7(2) 2_566 . ?
C3 Fe1 C3 180.000(1) 2_566 . ?
C1 Fe1 C4 67.1(2) . . ?
C1 Fe1 C4 112.9(2) 2_566 . ?
C2 Fe1 C4 113.4(2) 2_566 . ?
C2 Fe1 C4 66.6(2) . . ?
C5 Fe1 C4 39.7(2) . . ?
C5 Fe1 C4 140.3(2) 2_566 . ?
C3 Fe1 C4 141.0(2) 2_566 . ?
C3 Fe1 C4 39.0(2) . . ?
C1 Fe1 C4 112.9(2) . 2_566 ?
C1 Fe1 C4 67.1(2) 2_566 2_566 ?
C2 Fe1 C4 66.6(2) 2_566 2_566 ?
C2 Fe1 C4 113.4(2) . 2_566 ?
C5 Fe1 C4 140.3(2) . 2_566 ?
C5 Fe1 C4 39.7(2) 2_566 2_566 ?
C3 Fe1 C4 39.0(2) 2_566 2_566 ?
C3 Fe1 C4 141.0(2) . 2_566 ?
C4 Fe1 C4 179.998(2) . 2_566 ?
C1 S1 C10 105.2(3) . . ?
C5 C1 C2 107.5(4) . . ?
C5 C1 S1 126.1(4) . . ?
C2 C1 S1 126.3(4) . . ?
C5 C1 Fe1 70.8(3) . . ?
C2 C1 Fe1 70.2(3) . . ?
S1 C1 Fe1 121.3(3) . . ?
C3 C2 C1 107.3(4) . . ?
C3 C2 C6 127.0(5) . . ?
C1 C2 C6 125.7(5) . . ?
C3 C2 Fe1 71.4(3) . . ?
C1 C2 Fe1 69.0(3) . . ?
C6 C2 Fe1 125.7(4) . . ?
C4 C3 C2 109.2(4) . . ?
C4 C3 C7 125.5(5) . . ?
C2 C3 C7 125.3(5) . . ?
C4 C3 Fe1 70.8(3) . . ?
C2 C3 Fe1 69.1(3) . . ?
C7 C3 Fe1 126.9(4) . . ?
C3 C4 C5 108.0(4) . . ?
C3 C4 C8 125.6(5) . . ?
C5 C4 C8 126.3(5) . . ?
C3 C4 Fe1 70.2(3) . . ?
C5 C4 Fe1 69.1(3) . . ?
C8 C4 Fe1 127.2(4) . . ?
C4 C5 C1 107.9(4) . . ?
C4 C5 C9 125.7(5) . . ?
C1 C5 C9 126.4(5) . . ?
C4 C5 Fe1 71.2(3) . . ?
C1 C5 Fe1 68.8(3) . . ?
C9 C5 Fe1 125.8(4) . . ?
C13 C10 C12 110.8(6) . . ?
C13 C10 C11 111.9(6) . . ?
C12 C10 C11 110.1(6) . . ?
C13 C10 S1 111.1(5) . . ?
C12 C10 S1 111.1(4) . . ?
C11 C10 S1 101.5(5) . . ?
C1A Fe1A C1A 180.0 2_655 . ?
C1A Fe1A C5A 40.6(2) 2_655 2_655 ?
C1A Fe1A C5A 139.4(2) . 2_655 ?
C1A Fe1A C5A 139.4(2) 2_655 . ?
C1A Fe1A C5A 40.6(2) . . ?
C5A Fe1A C5A 180.0 2_655 . ?
C1A Fe1A C2A 139.7(2) 2_655 . ?
C1A Fe1A C2A 40.3(2) . . ?
C5A Fe1A C2A 112.8(2) 2_655 . ?
C5A Fe1A C2A 67.2(2) . . ?
C1A Fe1A C2A 40.3(2) 2_655 2_655 ?
C1A Fe1A C2A 139.7(2) . 2_655 ?
C5A Fe1A C2A 67.2(2) 2_655 2_655 ?
C5A Fe1A C2A 112.8(2) . 2_655 ?
C2A Fe1A C2A 180.0 . 2_655 ?
C1A Fe1A C3A 66.3(2) 2_655 2_655 ?
C1A Fe1A C3A 113.7(2) . 2_655 ?
C5A Fe1A C3A 65.7(2) 2_655 2_655 ?
C5A Fe1A C3A 114.3(2) . 2_655 ?
C2A Fe1A C3A 141.0(2) . 2_655 ?
C2A Fe1A C3A 39.0(2) 2_655 2_655 ?
C1A Fe1A C3A 113.7(2) 2_655 . ?
C1A Fe1A C3A 66.3(2) . . ?
C5A Fe1A C3A 114.3(2) 2_655 . ?
C5A Fe1A C3A 65.7(2) . . ?
C2A Fe1A C3A 39.0(2) . . ?
C2A Fe1A C3A 141.0(2) 2_655 . ?
C3A Fe1A C3A 180.0 2_655 . ?
C1A Fe1A C4A 66.8(2) 2_655 2_655 ?
C1A Fe1A C4A 113.2(2) . 2_655 ?
C5A Fe1A C4A 39.4(2) 2_655 2_655 ?
C5A Fe1A C4A 140.6(2) . 2_655 ?
C2A Fe1A C4A 114.2(2) . 2_655 ?
C2A Fe1A C4A 65.8(2) 2_655 2_655 ?
C3A Fe1A C4A 38.4(2) 2_655 2_655 ?
C3A Fe1A C4A 141.6(2) . 2_655 ?
C1A Fe1A C4A 113.2(2) 2_655 . ?
C1A Fe1A C4A 66.8(2) . . ?
C5A Fe1A C4A 140.6(2) 2_655 . ?
C5A Fe1A C4A 39.4(2) . . ?
C2A Fe1A C4A 65.8(2) . . ?
C2A Fe1A C4A 114.2(2) 2_655 . ?
C3A Fe1A C4A 141.6(2) 2_655 . ?
C3A Fe1A C4A 38.4(2) . . ?
C4A Fe1A C4A 180.0 2_655 . ?
C1A S1A C10A 106.4(3) . . ?
C2A C1A C5A 107.4(5) . . ?
C2A C1A S1A 127.1(4) . . ?
C5A C1A S1A 125.3(4) . . ?
C2A C1A Fe1A 70.9(3) . . ?
C5A C1A Fe1A 70.7(3) . . ?
S1A C1A Fe1A 119.8(3) . . ?
C3A C2A C1A 107.6(5) . . ?
C3A C2A C6A 126.5(5) . . ?
C1A C2A C6A 125.9(5) . . ?
C3A C2A Fe1A 71.7(3) . . ?
C1A C2A Fe1A 68.8(3) . . ?
C6A C2A Fe1A 125.6(4) . . ?
C4A C3A C2A 109.5(5) . . ?
C4A C3A C7A 125.4(6) . . ?
C2A C3A C7A 125.2(6) . . ?
C4A C3A Fe1A 71.0(3) . . ?
C2A C3A Fe1A 69.2(3) . . ?
C7A C3A Fe1A 127.1(4) . . ?
C3A C4A C5A 108.2(5) . . ?
C3A C4A C8A 126.0(5) . . ?
C5A C4A C8A 125.8(6) . . ?
C3A C4A Fe1A 70.5(3) . . ?
C5A C4A Fe1A 68.8(3) . . ?
C8A C4A Fe1A 128.1(4) . . ?
C4A C5A C1A 107.4(5) . . ?
C4A C5A C9A 125.9(6) . . ?
C1A C5A C9A 126.7(5) . . ?
C4A C5A Fe1A 71.8(3) . . ?
C1A C5A Fe1A 68.7(3) . . ?
C9A C5A Fe1A 126.0(4) . . ?
C12A C10A C13A 109.8(6) . . ?
C12A C10A C11A 111.6(6) . . ?
C13A C10A C11A 112.0(6) . . ?
C12A C10A S1A 110.4(5) . . ?
C13A C10A S1A 110.8(5) . . ?
C11A C10A S1A 102.1(5) . . ?
S5 Co1 S2 160.36(7) . . ?
S5 Co1 S3 86.99(7) . . ?
S2 Co1 S3 90.86(7) . . ?
S5 Co1 S4 90.94(7) . . ?
S2 Co1 S4 89.06(7) . . ?
S3 Co1 S4 173.59(7) . . ?
S5 Co1 S4 98.00(7) . 2_556 ?
S2 Co1 S4 101.64(7) . 2_556 ?
S3 Co1 S4 95.01(7) . 2_556 ?
S4 Co1 S4 91.28(6) . 2_556 ?
C15 S2 Co1 103.3(2) . . ?
C16 S3 Co1 103.6(2) . . ?
C19 S4 Co1 103.5(2) . . ?
C19 S4 Co1 103.6(2) . 2_556 ?
Co1 S4 Co1 88.72(6) . 2_556 ?
C20 S5 Co1 103.3(2) . . ?
N1 C14 C15 178.3(7) . . ?
C16 C15 C14 120.4(5) . . ?
C16 C15 S2 121.3(4) . . ?
C14 C15 S2 118.3(4) . . ?
C15 C16 C17 122.5(5) . . ?
C15 C16 S3 120.2(4) . . ?
C17 C16 S3 117.3(4) . . ?
N2 C17 C16 179.4(7) . . ?
N3 C18 C19 179.7(7) . . ?
C20 C19 C18 123.2(5) . . ?
C20 C19 S4 119.3(4) . . ?
C18 C19 S4 117.2(4) . . ?
C19 C20 C21 122.7(6) . . ?
C19 C20 S5 122.5(5) . . ?
C21 C20 S5 114.7(5) . . ?
N4 C21 C20 177.9(8) . . ?

loop_
_geom_bond_atom_site_label_1
_geom_bond_atom_site_label_2
_geom_bond_distance
_geom_bond_site_symmetry_2
_geom_bond_publ_flag
Fe1 C1 2.065(5) . ?
Fe1 C1 2.065(5) 2_566 ?
Fe1 C2 2.081(5) 2_566 ?
Fe1 C2 2.081(5) . ?
Fe1 C5 2.091(5) . ?
Fe1 C5 2.091(5) 2_566 ?
Fe1 C3 2.111(5) 2_566 ?
Fe1 C3 2.111(5) . ?
Fe1 C4 2.119(5) . ?
Fe1 C4 2.119(5) 2_566 ?
S1 C1 1.745(5) . ?
S1 C10 1.858(6) . ?
C1 C5 1.433(7) . ?
C1 C2 1.446(7) . ?
C2 C3 1.418(7) . ?
C2 C6 1.491(7) . ?
C3 C4 1.412(7) . ?
C3 C7 1.506(7) . ?
C4 C5 1.429(7) . ?
C4 C8 1.498(7) . ?
C5 C9 1.495(7) . ?
C10 C13 1.492(10) . ?
C10 C12 1.507(9) . ?
C10 C11 1.527(9) . ?
Fe1A C1A 2.059(5) 2_655 ?
Fe1A C1A 2.059(5) . ?
Fe1A C5A 2.086(5) 2_655 ?
Fe1A C5A 2.086(5) . ?
Fe1A C2A 2.087(6) . ?
Fe1A C2A 2.087(6) 2_655 ?
Fe1A C3A 2.120(5) 2_655 ?
Fe1A C3A 2.120(5) . ?
Fe1A C4A 2.126(5) 2_655 ?
Fe1A C4A 2.126(5) . ?
S1A C1A 1.760(6) . ?
S1A C10A 1.862(6) . ?
C1A C2A 1.428(7) . ?
C1A C5A 1.439(8) . ?
C2A C3A 1.406(8) . ?
C2A C6A 1.502(8) . ?
C3A C4A 1.398(8) . ?
C3A C7A 1.518(8) . ?
C4A C5A 1.419(8) . ?
C4A C8A 1.499(8) . ?
C5A C9A 1.505(8) . ?
C10A C12A 1.505(10) . ?
C10A C13A 1.508(9) . ?
C10A C11A 1.515(9) . ?
Co1 S5 2.177(2) . ?
Co1 S2 2.177(2) . ?
Co1 S3 2.180(2) . ?
Co1 S4 2.193(2) . ?
Co1 S4 2.411(2) 2_556 ?
S2 C15 1.717(6) . ?
S3 C16 1.723(6) . ?
S4 C19 1.735(6) . ?
S4 Co1 2.411(2) 2_556 ?
S5 C20 1.713(6) . ?
N1 C14 1.138(8) . ?
N2 C17 1.137(8) . ?
N3 C18 1.141(7) . ?
N4 C21 1.136(8) . ?
C14 C15 1.444(9) . ?
C15 C16 1.345(7) . ?
C16 C17 1.424(9) . ?
C18 C19 1.432(9) . ?
C19 C20 1.342(8) . ?
C20 C21 1.434(9) . ?
